data_3000641
loop_
_publ_author_name
'Rakovsk\'y, Erik'
'Putala, Martin'

_journal_name_full 'To be published'
_chemical_formula_sum 'C18 H15 N O'
_chemical_name_systematic N-(4-phenylnaphthalen-2-yl)acetamide
_space_group_name_Hall '-P 2ybc'
_space_group_name_H-M_alt 'P 1 21/c 1'
_cell_angle_alpha 90
_cell_angle_beta 96.75(5)
_cell_angle_gamma 90
_cell_length_a 6.389(9)
_cell_length_b 10.38(1)
_cell_length_c 21.130(9)
_cell_measurement_temperature 293.15(10)
_cell_volume 1392(2)
_diffrn_ambient_temperature 293.15(10)
_diffrn_radiation_probe x-ray
_diffrn_radiation_type 'Cu K\a'
_diffrn_radiation_wavelength 1.54184
_refine_ls_goodness_of_fit_ref 1.0531
_refine_ls_R_factor_all 0.0195
_refine_ls_R_factor_gt 0.0179
_refine_ls_wR_factor_gt 0.0449
_refine_ls_wR_factor_ref 0.0458
_cod_database_code 3000641
_cod_hold_until_date 2026-12-23
_cod_depositor_requested_release_date 2026-12-23

loop_
_atom_site_label
_atom_site_fract_x
_atom_site_fract_y
_atom_site_fract_z
? ? ? ?
